data_7719164
loop_
_publ_author_name
'Kushik, ?'
'Rippke, Mirko'
'Drexler, Hans-Joachim'
'Dankert, Fabian'
'Hering-Junghans, Christian'
'Beweries, Torsten'

_publ_section_title
;
 Coordination and C-H activation of an amidobis(phosphaalkene) ligand at
 rhodium(I).
;
_journal_issue 34
_journal_name_full 'Dalton transactions (Cambridge, England : 2003)'
_journal_page_first 12913
_journal_page_last 12918
_journal_paper_doi 10.1039/d5dt01734c
_journal_volume 54
_journal_year 2025
_chemical_formula_moiety 'C60 H82 Cl N P2 Rh2, C4 H8 O [+ PENTANE]'
_chemical_formula_sum 'C64 H90 Cl N O P2 Rh2'
_chemical_formula_weight 1192.57
_space_group_crystal_system triclinic
_space_group_IT_number 2
_space_group_name_Hall '-P 1'
_space_group_name_H-M_alt 'P -1'
_atom_sites_solution_hydrogens geom
_audit_creation_method SHELXL-2014/7
_audit_update_record
;
2025-05-14 deposited with the CCDC.	2025-07-24 downloaded from the CCDC.
;
_cell_angle_alpha 91.115(2)
_cell_angle_beta 90.096(2)
_cell_angle_gamma 99.858(2)
_cell_formula_units_Z 2
_cell_length_a 10.4797(7)
_cell_length_b 13.6732(9)
_cell_length_c 21.5306(14)
_cell_measurement_reflns_used 9970
_cell_measurement_temperature 150(2)
_cell_measurement_theta_max 23.13
_cell_measurement_theta_min 2.18
_cell_volume 3039.0(3)
_computing_cell_refinement 'SAINT (Bruker, 2013)'
_computing_data_collection 'APEX2 (Bruker, 2014)'
_computing_data_reduction 'SAINT (Bruker, 2013)'
_computing_molecular_graphics 'Bruker SHELXTL'
_computing_publication_material 'Bruker SHELXTL'
_computing_structure_refinement 'SHELXL-2014 (Sheldrick 2014)'
_computing_structure_solution 'SHELXS-97 (Sheldrick 2008)'
_diffrn_ambient_temperature 150(2)
_diffrn_detector_area_resol_mean 8.3333
_diffrn_measured_fraction_theta_full 0.999
_diffrn_measured_fraction_theta_max 0.999
_diffrn_measurement_device_type 'Bruker APEX-II CCD'
_diffrn_measurement_method '\f and \w scans'
_diffrn_radiation_type MoK\a
_diffrn_radiation_wavelength 0.71073
_diffrn_reflns_av_unetI/netI 0.0657
_diffrn_reflns_Laue_measured_fraction_full 0.999
_diffrn_reflns_Laue_measured_fraction_max 0.999
_diffrn_reflns_limit_h_max 12
_diffrn_reflns_limit_h_min -12
_diffrn_reflns_limit_k_max 16
_diffrn_reflns_limit_k_min -16
_diffrn_reflns_limit_l_max 26
_diffrn_reflns_limit_l_min 0
_diffrn_reflns_number 11428
_diffrn_reflns_point_group_measured_fraction_full 0.999
_diffrn_reflns_point_group_measured_fraction_max 0.999
_diffrn_reflns_theta_full 25.242
_diffrn_reflns_theta_max 25.500
_diffrn_reflns_theta_min 1.512
_diffrn_source 'fine-focus sealed tube'
_exptl_absorpt_coefficient_mu 0.679
_exptl_absorpt_correction_T_max 0.745
_exptl_absorpt_correction_T_min 0.591
_exptl_absorpt_process_details 'SADABS (Bruker, 2014)'
_exptl_crystal_colour yellow
_exptl_crystal_density_diffrn 1.303
_exptl_crystal_description rod
_exptl_crystal_F_000 1252
_exptl_crystal_size_max 0.368
_exptl_crystal_size_mid 0.181
_exptl_crystal_size_min 0.104
_refine_diff_density_max 2.205
_refine_diff_density_min -1.326
_refine_diff_density_rms 0.159
_refine_ls_extinction_method none
_refine_ls_goodness_of_fit_ref 1.039
_refine_ls_hydrogen_treatment constr
_refine_ls_matrix_type full
_refine_ls_number_parameters 685
_refine_ls_number_reflns 11428
_refine_ls_number_restraints 75
_refine_ls_restrained_S_all 1.037
_refine_ls_R_factor_all 0.0928
_refine_ls_R_factor_gt 0.0693
_refine_ls_shift/su_max 0.001
_refine_ls_shift/su_mean 0.000
_refine_ls_structure_factor_coef Fsqd
_refine_ls_weighting_details 'w=1/[\s^2^(Fo^2^)+(0.0849P)^2^+19.9699P] where P=(Fo^2^+2Fc^2^)/3'
_refine_ls_weighting_scheme calc
_refine_ls_wR_factor_gt 0.1656
_refine_ls_wR_factor_ref 0.1839
_reflns_Friedel_coverage 0.000
_reflns_number_gt 9308
_reflns_number_total 11428
_reflns_threshold_expression 'I > 2\s(I)'
_cod_data_source_file d5dt01734c3.cif
_cod_data_source_block ax2634twin5_sq_cmpd4
_cod_depositor_comments 'Adding full bibliography for 7719162--7719167.cif.'
_cod_database_code 7719164
_shelx_shelxl_version_number 2014/7
_shelx_space_group_comment
;
The symmetry employed for this shelxl refinement is uniquely defined
by the following loop, which should always be used as a source of
symmetry information in preference to the above space-group names.
They are only intended as comments.
;
_shelx_estimated_absorpt_t_min 0.788
_shelx_estimated_absorpt_t_max 0.933

loop_
_space_group_symop_operation_xyz
'x, y, z'
'-x, -y, -z'

loop_
_atom_site_label
_atom_site_type_symbol
_atom_site_fract_x
_atom_site_fract_y
_atom_site_fract_z
_atom_site_U_iso_or_equiv
_atom_site_adp_type
_atom_site_occupancy
_atom_site_site_symmetry_order
_atom_site_calc_flag
_atom_site_refinement_flags_posn
_atom_site_refinement_flags_adp
_atom_site_refinement_flags_occupancy
_atom_site_disorder_assembly
_atom_site_disorder_group
Rh1 Rh 0.38706(6) 0.45468(5) 0.74190(3) 0.02369(17) Uani 1 1 d . . . . .
Rh2 Rh 0.53305(6) 0.35084(5) 0.80371(3) 0.02559(17) Uani 1 1 d . . . . .
Cl1 Cl 0.4497(2) 0.58450(17) 0.67316(10) 0.0347(5) Uani 1 1 d . . . . .
P1 P 0.40423(19) 0.34793(17) 0.65894(9) 0.0243(4) Uani 1 1 d . . . . .
P2 P 0.4192(2) 0.57108(16) 0.82256(10) 0.0250(5) Uani 1 1 d . . . . .
N1 N 0.3305(6) 0.3332(5) 0.8035(3) 0.0237(14) Uani 1 1 d . . . . .
C1 C 0.3878(9) 0.2182(6) 0.6832(4) 0.0291(18) Uani 1 1 d . . . . .
H1A H 0.3784 0.1743 0.6458 0.035 Uiso 1 1 calc R U . . .
H1B H 0.4680 0.2091 0.7051 0.035 Uiso 1 1 calc R U . . .
C2 C 0.2739(8) 0.1873(6) 0.7252(4) 0.0275(18) Uani 1 1 d . . . . .
C3 C 0.1806(10) 0.1064(7) 0.7100(4) 0.037(2) Uani 1 1 d . . . . .
H3 H 0.1901 0.0704 0.6725 0.045 Uiso 1 1 calc R U . . .
C4 C 0.0728(9) 0.0750(7) 0.7471(5) 0.037(2) Uani 1 1 d . . . . .
C5 C 0.0541(9) 0.1268(7) 0.8009(4) 0.034(2) Uani 1 1 d . . . . .
H5 H -0.0194 0.1067 0.8263 0.041 Uiso 1 1 calc R U . . .
C6 C 0.1468(8) 0.2102(6) 0.8170(4) 0.0258(18) Uani 1 1 d . . . . .
C7 C 0.2544(8) 0.2429(6) 0.7791(4) 0.0251(17) Uani 1 1 d . . . . .
C8 C 0.2663(7) 0.3503(6) 0.8602(3) 0.0240(16) Uani 1 1 d . . . . .
C9 C 0.1539(8) 0.2792(6) 0.8697(4) 0.0257(18) Uani 1 1 d . . . . .
C10 C 0.0741(8) 0.2816(7) 0.9196(4) 0.0314(19) Uani 1 1 d . . . . .
H10 H -0.0005 0.2320 0.9241 0.038 Uiso 1 1 calc R U . . .
C11 C 0.1035(8) 0.3577(7) 0.9635(4) 0.0303(19) Uani 1 1 d . . . . .
C12 C 0.2143(8) 0.4290(7) 0.9548(4) 0.0300(19) Uani 1 1 d . . . . .
H12 H 0.2343 0.4815 0.9847 0.036 Uiso 1 1 calc R U . . .
C13 C 0.2971(8) 0.4267(7) 0.9041(4) 0.0280(18) Uani 1 1 d . . . . .
C14 C 0.4151(7) 0.5073(6) 0.8984(4) 0.0274(18) Uani 1 1 d . . . . .
H14A H 0.4943 0.4775 0.9028 0.033 Uiso 1 1 calc R U . . .
H14B H 0.4148 0.5568 0.9326 0.033 Uiso 1 1 calc R U . . .
C15 C -0.0266(11) -0.0164(9) 0.7261(6) 0.058(3) Uani 1 1 d . . . . .
H15A H -0.0604 -0.0048 0.6849 0.088 Uiso 1 1 calc R U . . .
H15B H -0.0980 -0.0273 0.7558 0.088 Uiso 1 1 calc R U . . .
H15C H 0.0156 -0.0750 0.7242 0.088 Uiso 1 1 calc R U . . .
C16 C 0.0178(9) 0.3652(8) 1.0185(4) 0.040(2) Uani 1 1 d . . . . .
H16A H -0.0584 0.3925 1.0056 0.060 Uiso 1 1 calc R U . . .
H16B H 0.0658 0.4090 1.0504 0.060 Uiso 1 1 calc R U . . .
H16C H -0.0099 0.2991 1.0356 0.060 Uiso 1 1 calc R U . . .
C17 C 0.3143(7) 0.3386(6) 0.5835(4) 0.0242(17) Uani 1 1 d . . . . .
C18 C 0.4027(7) 0.3248(6) 0.5354(4) 0.0258(18) Uani 1 1 d . . . . .
C19 C 0.3599(9) 0.3052(7) 0.4750(4) 0.0307(19) Uani 1 1 d . . . . .
H19 H 0.4203 0.2964 0.4434 0.037 Uiso 1 1 calc R U . . .
C20 C 0.2300(8) 0.2983(7) 0.4598(4) 0.0288(19) Uani 1 1 d . . . . .
C21 C 0.1469(9) 0.3151(7) 0.5063(4) 0.034(2) Uani 1 1 d . . . . .
H21 H 0.0582 0.3128 0.4960 0.040 Uiso 1 1 calc R U . . .
C22 C 0.1857(8) 0.3358(6) 0.5687(4) 0.0285(18) Uani 1 1 d . . . . .
C23 C 0.5467(7) 0.3306(7) 0.5517(4) 0.0272(19) Uani 1 1 d . . . . .
C24 C 0.5610(8) 0.3680(7) 0.6205(4) 0.0279(18) Uani 1 1 d . . . . .
H24A H 0.5980 0.4397 0.6220 0.033 Uiso 1 1 calc R U . . .
H24B H 0.6211 0.3321 0.6427 0.033 Uiso 1 1 calc R U . . .
C25 C 0.6328(9) 0.4034(8) 0.5106(4) 0.041(2) Uani 1 1 d . . . . .
H25A H 0.6237 0.3798 0.4673 0.061 Uiso 1 1 calc R U . . .
H25B H 0.7233 0.4084 0.5238 0.061 Uiso 1 1 calc R U . . .
H25C H 0.6069 0.4688 0.5143 0.061 Uiso 1 1 calc R U . . .
C26 C 0.5831(9) 0.2275(7) 0.5445(4) 0.038(2) Uani 1 1 d . . . . .
H26A H 0.5348 0.1830 0.5747 0.057 Uiso 1 1 calc R U . . .
H26B H 0.6762 0.2320 0.5519 0.057 Uiso 1 1 calc R U . . .
H26C H 0.5616 0.2015 0.5024 0.057 Uiso 1 1 calc R U . . .
C27 C 0.1828(9) 0.2801(7) 0.3917(4) 0.033(2) Uani 1 1 d . . . . .
C28 C 0.2071(9) 0.3787(7) 0.3594(4) 0.036(2) Uani 1 1 d . . . . .
H28A H 0.3006 0.4024 0.3567 0.054 Uiso 1 1 calc R U . . .
H28B H 0.1668 0.4271 0.3830 0.054 Uiso 1 1 calc R U . . .
H28C H 0.1698 0.3704 0.3175 0.054 Uiso 1 1 calc R U . . .
C29 C 0.2528(10) 0.2068(8) 0.3577(4) 0.041(2) Uani 1 1 d . . . . .
H29A H 0.2170 0.1944 0.3156 0.061 Uiso 1 1 calc R U . . .
H29B H 0.2412 0.1443 0.3802 0.061 Uiso 1 1 calc R U . . .
H29C H 0.3453 0.2344 0.3553 0.061 Uiso 1 1 calc R U . . .
C30 C 0.0374(9) 0.2382(8) 0.3886(4) 0.040(2) Uani 1 1 d . . . . .
H30A H 0.0111 0.2245 0.3452 0.060 Uiso 1 1 calc R U . . .
H30B H -0.0114 0.2867 0.4067 0.060 Uiso 1 1 calc R U . . .
H30C H 0.0196 0.1766 0.4119 0.060 Uiso 1 1 calc R U . . .
C31 C 0.0754(8) 0.3608(8) 0.6100(4) 0.043(2) Uani 1 1 d D . . . .
C32 C 0.109(3) 0.3818(19) 0.6786(6) 0.026(6) Uani 0.65(3) 1 d D U P A 1
H32A H 0.1499 0.3284 0.6949 0.038 Uiso 0.65(3) 1 calc R U P A 1
H32B H 0.1682 0.4452 0.6831 0.038 Uiso 0.65(3) 1 calc R U P A 1
H32C H 0.0292 0.3853 0.7019 0.038 Uiso 0.65(3) 1 calc R U P A 1
C33 C -0.0323(19) 0.2684(16) 0.6087(10) 0.072(7) Uani 0.65(3) 1 d D U P A 1
H33A H 0.0028 0.2110 0.6235 0.107 Uiso 0.65(3) 1 calc R U P A 1
H33B H -0.1035 0.2804 0.6357 0.107 Uiso 0.65(3) 1 calc R U P A 1
H33C H -0.0645 0.2551 0.5661 0.107 Uiso 0.65(3) 1 calc R U P A 1
C34' C 0.012(3) 0.4451(19) 0.5863(10) 0.075(6) Uani 0.65(3) 1 d D U P A 1
H34A H -0.0107 0.4333 0.5423 0.113 Uiso 0.65(3) 1 calc R U P A 1
H34B H -0.0673 0.4483 0.6102 0.113 Uiso 0.65(3) 1 calc R U P A 1
H34C H 0.0717 0.5081 0.5914 0.113 Uiso 0.65(3) 1 calc R U P A 1
C32' C 0.090(6) 0.353(4) 0.6803(6) 0.030(9) Uani 0.35(3) 1 d D U P A 2
H32D H 0.1799 0.3801 0.6925 0.045 Uiso 0.35(3) 1 calc R U P A 2
H32E H 0.0315 0.3916 0.7014 0.045 Uiso 0.35(3) 1 calc R U P A 2
H32F H 0.0692 0.2836 0.6922 0.045 Uiso 0.35(3) 1 calc R U P A 2
C33' C -0.0649(17) 0.319(4) 0.593(2) 0.076(8) Uani 0.35(3) 1 d D U P A 2
H33D H -0.0766 0.3227 0.5476 0.114 Uiso 0.35(3) 1 calc R U P A 2
H33E H -0.0853 0.2490 0.6049 0.114 Uiso 0.35(3) 1 calc R U P A 2
H33F H -0.1229 0.3570 0.6141 0.114 Uiso 0.35(3) 1 calc R U P A 2
C34 C 0.084(4) 0.4714(14) 0.5960(18) 0.067(8) Uani 0.35(3) 1 d D U P A 2
H34D H 0.1713 0.5067 0.6056 0.100 Uiso 0.35(3) 1 calc R U P A 2
H34E H 0.0647 0.4789 0.5519 0.100 Uiso 0.35(3) 1 calc R U P A 2
H34F H 0.0209 0.4992 0.6215 0.100 Uiso 0.35(3) 1 calc R U P A 2
C35 C 0.3421(7) 0.6815(6) 0.8430(4) 0.0235(17) Uani 1 1 d . . . . .
C36 C 0.4396(8) 0.7548(7) 0.8706(4) 0.0289(18) Uani 1 1 d . . . . .
C37 C 0.4062(9) 0.8366(7) 0.9005(4) 0.032(2) Uani 1 1 d . . . . .
H37 H 0.4716 0.8829 0.9209 0.038 Uiso 1 1 calc R U . . .
C38 C 0.2780(9) 0.8532(7) 0.9014(4) 0.034(2) Uani 1 1 d . . . . .
C39 C 0.1887(8) 0.7842(6) 0.8699(4) 0.0279(18) Uani 1 1 d . . . . .
H39 H 0.1020 0.7959 0.8686 0.033 Uiso 1 1 calc R U . . .
C40 C 0.2142(8) 0.6994(6) 0.8400(4) 0.0259(18) Uani 1 1 d . . . . .
C41 C 0.5802(8) 0.7395(7) 0.8659(4) 0.0316(19) Uani 1 1 d . . . . .
C42 C 0.5796(8) 0.6479(7) 0.8241(4) 0.0295(18) Uani 1 1 d . . . . .
H42A H 0.6437 0.6087 0.8397 0.035 Uiso 1 1 calc R U . . .
H42B H 0.6048 0.6688 0.7814 0.035 Uiso 1 1 calc R U . . .
C43 C 0.6380(9) 0.7268(8) 0.9312(4) 0.040(2) Uani 1 1 d . . . . .
H43A H 0.6221 0.7812 0.9589 0.060 Uiso 1 1 calc R U . . .
H43B H 0.7315 0.7280 0.9277 0.060 Uiso 1 1 calc R U . . .
H43C H 0.5968 0.6633 0.9482 0.060 Uiso 1 1 calc R U . . .
C44 C 0.6629(10) 0.8305(7) 0.8364(5) 0.042(2) Uani 1 1 d . . . . .
H44A H 0.6270 0.8416 0.7955 0.064 Uiso 1 1 calc R U . . .
H44B H 0.7521 0.8188 0.8315 0.064 Uiso 1 1 calc R U . . .
H44C H 0.6624 0.8891 0.8632 0.064 Uiso 1 1 calc R U . . .
C45 C 0.2419(10) 0.9451(7) 0.9357(4) 0.039(2) Uani 1 1 d . . . . .
C46 C 0.2765(12) 0.9424(9) 1.0047(5) 0.053(3) Uani 1 1 d . . . . .
H46A H 0.2513 0.9997 1.0265 0.079 Uiso 1 1 calc R U . . .
H46B H 0.3700 0.9447 1.0092 0.079 Uiso 1 1 calc R U . . .
H46C H 0.2302 0.8810 1.0225 0.079 Uiso 1 1 calc R U . . .
C47 C 0.3207(11) 1.0381(7) 0.9065(6) 0.048(3) Uani 1 1 d . . . . .
H47A H 0.2968 1.0405 0.8626 0.072 Uiso 1 1 calc R U . . .
H47B H 0.4133 1.0355 0.9100 0.072 Uiso 1 1 calc R U . . .
H47C H 0.3022 1.0976 0.9284 0.072 Uiso 1 1 calc R U . . .
C48 C 0.0991(11) 0.9508(8) 0.9300(5) 0.049(3) Uani 1 1 d . . . . .
H48A H 0.0476 0.8908 0.9472 0.073 Uiso 1 1 calc R U . . .
H48B H 0.0764 0.9558 0.8861 0.073 Uiso 1 1 calc R U . . .
H48C H 0.0809 1.0093 0.9530 0.073 Uiso 1 1 calc R U . . .
C49 C 0.1060(7) 0.6342(6) 0.8008(3) 0.0233(17) Uani 1 1 d . . . . .
C50 C -0.0249(9) 0.6700(8) 0.8065(4) 0.036(2) Uani 1 1 d . . . . .
H50A H -0.0525 0.6673 0.8500 0.054 Uiso 1 1 calc R U . . .
H50B H -0.0898 0.6271 0.7809 0.054 Uiso 1 1 calc R U . . .
H50C H -0.0159 0.7385 0.7922 0.054 Uiso 1 1 calc R U . . .
C51 C 0.1442(9) 0.6440(8) 0.7324(4) 0.036(2) Uani 1 1 d . . . . .
H51A H 0.1472 0.7128 0.7198 0.054 Uiso 1 1 calc R U . . .
H51B H 0.0802 0.6000 0.7069 0.054 Uiso 1 1 calc R U . . .
H51C H 0.2297 0.6253 0.7266 0.054 Uiso 1 1 calc R U . . .
C52 C 0.0851(7) 0.5257(7) 0.8192(4) 0.031(2) Uani 1 1 d . . . . .
H52A H 0.1614 0.4968 0.8078 0.047 Uiso 1 1 calc R U . . .
H52B H 0.0087 0.4893 0.7976 0.047 Uiso 1 1 calc R U . . .
H52C H 0.0719 0.5213 0.8642 0.047 Uiso 1 1 calc R U . . .
C61 C 0.7220(7) 0.3579(8) 0.7679(4) 0.033(2) Uani 1 1 d . . . . .
H61 H 0.7390 0.3984 0.7297 0.039 Uiso 1 1 calc R U . . .
C62 C 0.7297(7) 0.4149(7) 0.8239(4) 0.031(2) Uani 1 1 d . . . . .
H62 H 0.7498 0.4882 0.8177 0.038 Uiso 1 1 calc R U . . .
C63 C 0.7742(9) 0.3829(8) 0.8863(4) 0.041(2) Uani 1 1 d . . . . .
H63A H 0.8399 0.3398 0.8791 0.049 Uiso 1 1 calc R U . . .
H63B H 0.8165 0.4425 0.9100 0.049 Uiso 1 1 calc R U . . .
C64 C 0.6673(9) 0.3282(8) 0.9246(5) 0.042(2) Uani 1 1 d . . . . .
H64A H 0.6344 0.3761 0.9529 0.050 Uiso 1 1 calc R U . . .
H64B H 0.7023 0.2798 0.9504 0.050 Uiso 1 1 calc R U . . .
C65 C 0.5557(8) 0.2737(7) 0.8857(4) 0.0296(19) Uani 1 1 d . . . . .
H65 H 0.4738 0.2531 0.9093 0.036 Uiso 1 1 calc R U . . .
C66 C 0.5708(9) 0.2117(6) 0.8334(4) 0.032(2) Uani 1 1 d . . . . .
H66 H 0.4958 0.1564 0.8269 0.038 Uiso 1 1 calc R U . . .
C67 C 0.6973(10) 0.1853(7) 0.8127(5) 0.039(2) Uani 1 1 d . . . . .
H67A H 0.6825 0.1168 0.7952 0.047 Uiso 1 1 calc R U . . .
H67B H 0.7561 0.1875 0.8489 0.047 Uiso 1 1 calc R U . . .
C68 C 0.7621(10) 0.2577(8) 0.7630(5) 0.047(2) Uani 1 1 d . . . . .
H68A H 0.8573 0.2659 0.7676 0.056 Uiso 1 1 calc R U . . .
H68B H 0.7389 0.2287 0.7212 0.056 Uiso 1 1 calc R U . . .
O1 O 0.4728(16) 0.9883(11) 0.7328(7) 0.125(5) Uani 1 1 d . . . . .
C71 C 0.3707(18) 0.9033(14) 0.7252(9) 0.096(5) Uani 1 1 d . . . . .
H71A H 0.2867 0.9216 0.7374 0.115 Uiso 1 1 calc R U . . .
H71B H 0.3878 0.8492 0.7522 0.115 Uiso 1 1 calc R U . . .
C72 C 0.365(2) 0.8692(12) 0.6592(9) 0.103(6) Uani 1 1 d . . . . .
H72A H 0.2797 0.8716 0.6404 0.124 Uiso 1 1 calc R U . . .
H72B H 0.3840 0.8008 0.6550 0.124 Uiso 1 1 calc R U . . .
C73 C 0.4709(17) 0.9436(13) 0.6295(7) 0.086(5) Uani 1 1 d . . . . .
H73A H 0.5241 0.9095 0.6011 0.103 Uiso 1 1 calc R U . . .
H73B H 0.4329 0.9929 0.6058 0.103 Uiso 1 1 calc R U . . .
C74 C 0.5479(19) 0.9907(13) 0.6807(9) 0.097(5) Uani 1 1 d . . . . .
H74A H 0.6214 0.9556 0.6883 0.116 Uiso 1 1 calc R U . . .
H74B H 0.5833 1.0604 0.6705 0.116 Uiso 1 1 calc R U . . .

loop_
_atom_site_aniso_label
_atom_site_aniso_U_11
_atom_site_aniso_U_22
_atom_site_aniso_U_33
_atom_site_aniso_U_23
_atom_site_aniso_U_13
_atom_site_aniso_U_12
Rh1 0.0180(3) 0.0346(4) 0.0190(3) 0.0007(3) -0.0015(2) 0.0061(3)
Rh2 0.0174(3) 0.0355(4) 0.0241(3) 0.0033(3) -0.0018(2) 0.0047(3)
Cl1 0.0328(11) 0.0438(13) 0.0290(11) 0.0073(9) 0.0068(9) 0.0097(10)
P1 0.0188(10) 0.0344(11) 0.0203(10) 0.0000(9) -0.0011(8) 0.0060(9)
P2 0.0187(10) 0.0332(12) 0.0229(10) 0.0013(9) -0.0006(8) 0.0043(8)
N1 0.015(3) 0.032(4) 0.024(3) 0.000(3) 0.000(3) 0.005(3)
C1 0.034(5) 0.029(4) 0.024(4) 0.000(4) -0.002(4) 0.005(4)
C2 0.030(5) 0.026(4) 0.026(4) 0.003(3) -0.005(4) 0.005(4)
C3 0.045(6) 0.044(6) 0.024(4) -0.003(4) -0.004(4) 0.012(4)
C4 0.036(5) 0.032(5) 0.040(5) -0.004(4) -0.005(4) 0.001(4)
C5 0.024(5) 0.037(5) 0.039(5) 0.011(4) 0.002(4) -0.001(4)
C6 0.020(4) 0.035(5) 0.023(4) 0.000(3) 0.001(3) 0.005(3)
C7 0.020(4) 0.034(5) 0.022(4) 0.000(3) -0.001(3) 0.006(3)
C8 0.020(4) 0.035(4) 0.019(4) 0.007(4) 0.000(3) 0.012(4)
C9 0.020(4) 0.027(4) 0.031(4) 0.011(3) -0.005(3) 0.004(3)
C10 0.023(4) 0.044(5) 0.029(5) 0.006(4) -0.002(3) 0.012(4)
C11 0.023(4) 0.046(5) 0.022(4) 0.009(4) -0.002(3) 0.006(4)
C12 0.028(4) 0.047(5) 0.018(4) 0.006(4) -0.002(3) 0.013(4)
C13 0.027(4) 0.040(5) 0.017(4) 0.004(3) -0.003(3) 0.008(4)
C14 0.013(4) 0.038(5) 0.032(5) 0.001(4) -0.003(3) 0.006(3)
C15 0.048(7) 0.059(7) 0.061(7) -0.017(6) 0.005(6) -0.009(6)
C16 0.030(5) 0.060(7) 0.030(5) 0.012(4) 0.009(4) 0.007(5)
C17 0.021(4) 0.031(4) 0.021(4) 0.000(3) -0.004(3) 0.006(3)
C18 0.017(4) 0.032(5) 0.027(4) 0.001(3) -0.003(3) 0.002(3)
C19 0.031(5) 0.039(5) 0.023(4) -0.007(4) 0.006(4) 0.010(4)
C20 0.025(4) 0.038(5) 0.025(4) -0.002(4) -0.004(3) 0.008(4)
C21 0.030(5) 0.041(5) 0.030(5) -0.006(4) -0.001(4) 0.007(4)
C22 0.025(4) 0.032(5) 0.029(4) 0.000(4) -0.002(3) 0.006(4)
C23 0.014(4) 0.052(6) 0.017(4) -0.001(4) 0.003(3) 0.008(4)
C24 0.022(4) 0.033(5) 0.027(4) -0.002(4) -0.005(3) -0.002(3)
C25 0.028(5) 0.061(6) 0.034(5) 0.007(5) -0.001(4) 0.011(4)
C26 0.031(5) 0.046(6) 0.037(5) -0.009(4) -0.007(4) 0.011(4)
C27 0.029(5) 0.046(5) 0.024(4) -0.003(4) -0.006(4) 0.004(4)
C28 0.028(5) 0.044(6) 0.037(5) 0.006(4) -0.006(4) 0.009(4)
C29 0.042(6) 0.050(6) 0.030(5) -0.012(4) -0.010(4) 0.009(5)
C30 0.027(5) 0.067(7) 0.026(5) -0.001(4) -0.004(4) 0.005(5)
C31 0.020(4) 0.079(8) 0.031(5) -0.008(5) -0.005(4) 0.013(5)
C32 0.019(11) 0.036(14) 0.023(7) 0.005(6) -0.010(6) 0.007(10)
C33 0.031(9) 0.136(17) 0.045(10) -0.034(11) -0.006(8) 0.012(10)
C34' 0.067(12) 0.132(14) 0.047(9) -0.003(10) -0.001(10) 0.074(11)
C32' 0.014(14) 0.03(2) 0.039(12) -0.003(11) 0.019(10) -0.004(15)
C33' 0.043(13) 0.137(17) 0.055(13) -0.023(13) 0.003(11) 0.040(13)
C34 0.059(17) 0.125(18) 0.035(13) -0.001(14) 0.012(14) 0.070(16)
C35 0.016(4) 0.029(4) 0.026(4) 0.003(3) 0.002(3) 0.006(3)
C36 0.025(4) 0.034(5) 0.027(4) 0.004(4) -0.001(3) 0.001(4)
C37 0.027(5) 0.036(5) 0.031(5) 0.005(4) 0.001(4) -0.001(4)
C38 0.036(5) 0.034(5) 0.032(5) 0.000(4) 0.006(4) 0.004(4)
C39 0.025(4) 0.036(5) 0.025(4) 0.007(4) 0.006(3) 0.011(4)
C40 0.021(4) 0.033(5) 0.024(4) 0.002(3) -0.004(3) 0.004(3)
C41 0.027(4) 0.033(5) 0.033(5) 0.000(4) 0.000(4) 0.002(4)
C42 0.024(4) 0.032(5) 0.031(4) 0.000(4) 0.008(3) 0.001(4)
C43 0.030(5) 0.055(6) 0.035(5) -0.003(4) -0.004(4) 0.006(4)
C44 0.033(5) 0.043(6) 0.051(6) 0.000(5) -0.001(4) 0.007(4)
C45 0.041(5) 0.043(6) 0.034(5) -0.003(4) 0.004(4) 0.007(4)
C46 0.069(8) 0.050(7) 0.042(6) -0.008(5) 0.002(5) 0.020(6)
C47 0.050(6) 0.034(5) 0.061(7) -0.001(5) 0.006(5) 0.013(5)
C48 0.046(6) 0.047(6) 0.055(7) -0.008(5) 0.008(5) 0.016(5)
C49 0.013(4) 0.040(5) 0.019(4) 0.003(3) 0.000(3) 0.011(3)
C50 0.035(5) 0.051(6) 0.024(4) 0.001(4) -0.008(4) 0.014(4)
C51 0.029(5) 0.053(6) 0.028(4) 0.002(4) -0.008(4) 0.015(4)
C52 0.008(4) 0.056(6) 0.029(4) 0.002(4) 0.001(3) 0.005(4)
C61 0.012(4) 0.065(6) 0.021(4) 0.000(4) -0.002(3) 0.006(4)
C62 0.012(4) 0.042(5) 0.039(5) 0.007(4) 0.001(3) 0.002(3)
C63 0.033(5) 0.055(6) 0.036(5) -0.005(4) -0.011(4) 0.008(4)
C64 0.038(5) 0.049(6) 0.039(5) 0.005(4) -0.017(4) 0.009(4)
C65 0.028(4) 0.035(5) 0.028(4) 0.011(4) -0.002(4) 0.011(4)
C66 0.038(5) 0.026(5) 0.032(5) 0.007(4) -0.001(4) 0.005(4)
C67 0.038(5) 0.037(5) 0.044(6) -0.001(4) 0.003(4) 0.014(4)
C68 0.035(5) 0.054(6) 0.052(6) -0.007(5) 0.000(5) 0.010(5)
O1 0.134(13) 0.132(12) 0.107(11) 0.011(9) 0.001(9) 0.020(10)
C71 0.087(12) 0.102(13) 0.095(12) 0.047(11) 0.010(9) 0.000(10)
C72 0.136(17) 0.070(10) 0.104(14) 0.026(10) 0.026(12) 0.014(10)
C73 0.095(12) 0.104(13) 0.065(10) 0.019(9) 0.023(9) 0.033(10)
C74 0.111(14) 0.069(10) 0.116(15) -0.007(10) 0.026(12) 0.029(10)

loop_
_atom_type_symbol
_atom_type_description
_atom_type_scat_dispersion_real
_atom_type_scat_dispersion_imag
_atom_type_scat_source
C C 0.0033 0.0016 'International Tables Vol C Tables 4.2.6.8 and 6.1.1.4'
H H 0.0000 0.0000 'International Tables Vol C Tables 4.2.6.8 and 6.1.1.4'
N N 0.0061 0.0033 'International Tables Vol C Tables 4.2.6.8 and 6.1.1.4'
O O 0.0106 0.0060 'International Tables Vol C Tables 4.2.6.8 and 6.1.1.4'
P P 0.1023 0.0942 'International Tables Vol C Tables 4.2.6.8 and 6.1.1.4'
Rh Rh -1.1178 0.9187 'International Tables Vol C Tables 4.2.6.8 and 6.1.1.4'
Cl Cl 0.1484 0.1585 'International Tables Vol C Tables 4.2.6.8 and 6.1.1.4'

loop_
_geom_angle_atom_site_label_1
_geom_angle_atom_site_label_2
_geom_angle_atom_site_label_3
_geom_angle
_geom_angle_site_symmetry_1
_geom_angle_site_symmetry_3
_geom_angle_publ_flag
N1 Rh1 P1 91.96(19) . . ?
N1 Rh1 P2 93.07(18) . . ?
P1 Rh1 P2 167.27(8) . . ?
N1 Rh1 Cl1 178.74(19) . . ?
P1 Rh1 Cl1 86.80(8) . . ?
P2 Rh1 Cl1 88.10(8) . . ?
N1 Rh1 Rh2 50.71(17) . . ?
P1 Rh1 Rh2 86.33(6) . . ?
P2 Rh1 Rh2 87.82(6) . . ?
Cl1 Rh1 Rh2 128.94(6) . . ?
N1 Rh2 C65 98.1(3) . . ?
N1 Rh2 C61 158.3(3) . . ?
C65 Rh2 C61 98.5(3) . . ?
N1 Rh2 C66 103.7(3) . . ?
C65 Rh2 C66 39.3(3) . . ?
C61 Rh2 C66 80.8(4) . . ?
N1 Rh2 C62 159.0(3) . . ?
C65 Rh2 C62 81.8(3) . . ?
C61 Rh2 C62 39.0(3) . . ?
C66 Rh2 C62 89.5(4) . . ?
N1 Rh2 Rh1 52.56(19) . . ?
C65 Rh2 Rh1 146.3(2) . . ?
C61 Rh2 Rh1 114.4(3) . . ?
C66 Rh2 Rh1 149.6(3) . . ?
C62 Rh2 Rh1 119.2(3) . . ?
C24 P1 C1 102.6(4) . . ?
C24 P1 C17 92.5(4) . . ?
C1 P1 C17 103.6(4) . . ?
C24 P1 Rh1 114.8(3) . . ?
C1 P1 Rh1 111.9(3) . . ?
C17 P1 Rh1 127.6(3) . . ?
C42 P2 C14 102.1(4) . . ?
C42 P2 C35 91.0(4) . . ?
C14 P2 C35 101.7(4) . . ?
C42 P2 Rh1 114.2(3) . . ?
C14 P2 Rh1 109.9(3) . . ?
C35 P2 Rh1 133.0(3) . . ?
C8 N1 C7 103.2(6) . . ?
C8 N1 Rh2 118.6(5) . . ?
C7 N1 Rh2 120.0(5) . . ?
C8 N1 Rh1 119.2(5) . . ?
C7 N1 Rh1 118.8(5) . . ?
Rh2 N1 Rh1 76.7(2) . . ?
C2 C1 P1 113.2(6) . . ?
C2 C1 H1A 108.9 . . ?
P1 C1 H1A 108.9 . . ?
C2 C1 H1B 108.9 . . ?
P1 C1 H1B 108.9 . . ?
H1A C1 H1B 107.8 . . ?
C3 C2 C7 117.7(8) . . ?
C3 C2 C1 120.7(8) . . ?
C7 C2 C1 121.6(7) . . ?
C2 C3 C4 122.9(8) . . ?
C2 C3 H3 118.6 . . ?
C4 C3 H3 118.6 . . ?
C5 C4 C3 120.2(8) . . ?
C5 C4 C15 120.7(9) . . ?
C3 C4 C15 119.1(9) . . ?
C4 C5 C6 118.0(8) . . ?
C4 C5 H5 121.0 . . ?
C6 C5 H5 121.0 . . ?
C5 C6 C7 121.9(8) . . ?
C5 C6 C9 130.9(8) . . ?
C7 C6 C9 107.2(7) . . ?
C6 C7 C2 119.3(8) . . ?
C6 C7 N1 111.4(7) . . ?
C2 C7 N1 129.3(7) . . ?
C13 C8 C9 118.1(7) . . ?
C13 C8 N1 129.3(8) . . ?
C9 C8 N1 112.6(7) . . ?
C10 C9 C8 123.5(8) . . ?
C10 C9 C6 130.9(8) . . ?
C8 C9 C6 105.6(7) . . ?
C9 C10 C11 119.0(8) . . ?
C9 C10 H10 120.5 . . ?
C11 C10 H10 120.5 . . ?
C10 C11 C12 118.4(8) . . ?
C10 C11 C16 121.3(8) . . ?
C12 C11 C16 120.3(8) . . ?
C13 C12 C11 123.0(8) . . ?
C13 C12 H12 118.5 . . ?
C11 C12 H12 118.5 . . ?
C8 C13 C12 118.1(8) . . ?
C8 C13 C14 122.5(7) . . ?
C12 C13 C14 119.4(8) . . ?
C13 C14 P2 112.1(5) . . ?
C13 C14 H14A 109.2 . . ?
P2 C14 H14A 109.2 . . ?
C13 C14 H14B 109.2 . . ?
P2 C14 H14B 109.2 . . ?
H14A C14 H14B 107.9 . . ?
C4 C15 H15A 109.5 . . ?
C4 C15 H15B 109.5 . . ?
H15A C15 H15B 109.5 . . ?
C4 C15 H15C 109.5 . . ?
H15A C15 H15C 109.5 . . ?
H15B C15 H15C 109.5 . . ?
C11 C16 H16A 109.5 . . ?
C11 C16 H16B 109.5 . . ?
H16A C16 H16B 109.5 . . ?
C11 C16 H16C 109.5 . . ?
H16A C16 H16C 109.5 . . ?
H16B C16 H16C 109.5 . . ?
C22 C17 C18 119.1(7) . . ?
C22 C17 P1 132.8(6) . . ?
C18 C17 P1 107.8(6) . . ?
C19 C18 C17 120.6(7) . . ?
C19 C18 C23 120.3(7) . . ?
C17 C18 C23 119.1(7) . . ?
C18 C19 C20 120.9(8) . . ?
C18 C19 H19 119.5 . . ?
C20 C19 H19 119.5 . . ?
C21 C20 C19 117.7(8) . . ?
C21 C20 C27 121.3(8) . . ?
C19 C20 C27 120.9(8) . . ?
C20 C21 C22 123.6(8) . . ?
C20 C21 H21 118.2 . . ?
C22 C21 H21 118.2 . . ?
C17 C22 C21 118.0(8) . . ?
C17 C22 C31 129.1(7) . . ?
C21 C22 C31 112.7(7) . . ?
C25 C23 C26 109.8(7) . . ?
C25 C23 C18 111.5(7) . . ?
C26 C23 C18 109.4(7) . . ?
C25 C23 C24 109.6(7) . . ?
C26 C23 C24 110.9(7) . . ?
C18 C23 C24 105.6(6) . . ?
C23 C24 P1 110.5(5) . . ?
C23 C24 H24A 109.5 . . ?
P1 C24 H24A 109.5 . . ?
C23 C24 H24B 109.5 . . ?
P1 C24 H24B 109.5 . . ?
H24A C24 H24B 108.1 . . ?
C23 C25 H25A 109.5 . . ?
C23 C25 H25B 109.5 . . ?
H25A C25 H25B 109.5 . . ?
C23 C25 H25C 109.5 . . ?
H25A C25 H25C 109.5 . . ?
H25B C25 H25C 109.5 . . ?
C23 C26 H26A 109.5 . . ?
C23 C26 H26B 109.5 . . ?
H26A C26 H26B 109.5 . . ?
C23 C26 H26C 109.5 . . ?
H26A C26 H26C 109.5 . . ?
H26B C26 H26C 109.5 . . ?
C28 C27 C29 109.7(8) . . ?
C28 C27 C30 108.7(8) . . ?
C29 C27 C30 107.4(8) . . ?
C28 C27 C20 107.9(7) . . ?
C29 C27 C20 111.9(8) . . ?
C30 C27 C20 111.3(7) . . ?
C27 C28 H28A 109.5 . . ?
C27 C28 H28B 109.5 . . ?
H28A C28 H28B 109.5 . . ?
C27 C28 H28C 109.5 . . ?
H28A C28 H28C 109.5 . . ?
H28B C28 H28C 109.5 . . ?
C27 C29 H29A 109.5 . . ?
C27 C29 H29B 109.5 . . ?
H29A C29 H29B 109.5 . . ?
C27 C29 H29C 109.5 . . ?
H29A C29 H29C 109.5 . . ?
H29B C29 H29C 109.5 . . ?
C27 C30 H30A 109.5 . . ?
C27 C30 H30B 109.5 . . ?
H30A C30 H30B 109.5 . . ?
C27 C30 H30C 109.5 . . ?
H30A C30 H30C 109.5 . . ?
H30B C30 H30C 109.5 . . ?
C34' C31 C32 108.0(14) . . ?
C33' C31 C32' 108(3) . . ?
C33' C31 C34 102(3) . . ?
C32' C31 C34 107(3) . . ?
C34' C31 C22 114.3(11) . . ?
C33' C31 C22 119.5(16) . . ?
C32 C31 C22 116.0(14) . . ?
C32' C31 C22 118(2) . . ?
C34 C31 C22 100.2(15) . . ?
C34' C31 C33 105.4(14) . . ?
C32 C31 C33 105.4(13) . . ?
C22 C31 C33 106.8(11) . . ?
C31 C32 H32A 109.5 . . ?
C31 C32 H32B 109.5 . . ?
H32A C32 H32B 109.5 . . ?
C31 C32 H32C 109.5 . . ?
H32A C32 H32C 109.5 . . ?
H32B C32 H32C 109.5 . . ?
C31 C33 H33A 109.5 . . ?
C31 C33 H33B 109.5 . . ?
H33A C33 H33B 109.5 . . ?
C31 C33 H33C 109.5 . . ?
H33A C33 H33C 109.5 . . ?
H33B C33 H33C 109.5 . . ?
C31 C34' H34A 109.5 . . ?
C31 C34' H34B 109.5 . . ?
H34A C34' H34B 109.5 . . ?
C31 C34' H34C 109.5 . . ?
H34A C34' H34C 109.5 . . ?
H34B C34' H34C 109.5 . . ?
C31 C32' H32D 109.5 . . ?
C31 C32' H32E 109.5 . . ?
H32D C32' H32E 109.5 . . ?
C31 C32' H32F 109.5 . . ?
H32D C32' H32F 109.5 . . ?
H32E C32' H32F 109.5 . . ?
C31 C33' H33D 109.5 . . ?
C31 C33' H33E 109.5 . . ?
H33D C33' H33E 109.5 . . ?
C31 C33' H33F 109.5 . . ?
H33D C33' H33F 109.5 . . ?
H33E C33' H33F 109.5 . . ?
C31 C34 H34D 109.5 . . ?
C31 C34 H34E 109.5 . . ?
H34D C34 H34E 109.5 . . ?
C31 C34 H34F 109.5 . . ?
H34D C34 H34F 109.5 . . ?
H34E C34 H34F 109.5 . . ?
C40 C35 C36 119.2(8) . . ?
C40 C35 P2 133.2(6) . . ?
C36 C35 P2 107.4(6) . . ?
C37 C36 C35 120.2(8) . . ?
C37 C36 C41 121.8(8) . . ?
C35 C36 C41 118.0(8) . . ?
C36 C37 C38 121.4(8) . . ?
C36 C37 H37 119.3 . . ?
C38 C37 H37 119.3 . . ?
C39 C38 C37 116.2(8) . . ?
C39 C38 C45 123.0(8) . . ?
C37 C38 C45 120.8(8) . . ?
C38 C39 C40 125.7(8) . . ?
C38 C39 H39 117.1 . . ?
C40 C39 H39 117.1 . . ?
C39 C40 C35 116.9(7) . . ?
C39 C40 C49 119.6(7) . . ?
C35 C40 C49 123.3(7) . . ?
C36 C41 C42 106.4(7) . . ?
C36 C41 C44 109.9(8) . . ?
C42 C41 C44 109.8(7) . . ?
C36 C41 C43 111.0(7) . . ?
C42 C41 C43 112.0(8) . . ?
C44 C41 C43 107.7(8) . . ?
C41 C42 P2 110.4(6) . . ?
C41 C42 H42A 109.6 . . ?
P2 C42 H42A 109.6 . . ?
C41 C42 H42B 109.6 . . ?
P2 C42 H42B 109.6 . . ?
H42A C42 H42B 108.1 . . ?
C41 C43 H43A 109.5 . . ?
C41 C43 H43B 109.5 . . ?
H43A C43 H43B 109.5 . . ?
C41 C43 H43C 109.5 . . ?
H43A C43 H43C 109.5 . . ?
H43B C43 H43C 109.5 . . ?
C41 C44 H44A 109.5 . . ?
C41 C44 H44B 109.5 . . ?
H44A C44 H44B 109.5 . . ?
C41 C44 H44C 109.5 . . ?
H44A C44 H44C 109.5 . . ?
H44B C44 H44C 109.5 . . ?
C48 C45 C46 108.6(9) . . ?
C48 C45 C47 108.6(9) . . ?
C46 C45 C47 109.7(9) . . ?
C48 C45 C38 112.7(8) . . ?
C46 C45 C38 109.6(8) . . ?
C47 C45 C38 107.7(8) . . ?
C45 C46 H46A 109.5 . . ?
C45 C46 H46B 109.5 . . ?
H46A C46 H46B 109.5 . . ?
C45 C46 H46C 109.5 . . ?
H46A C46 H46C 109.5 . . ?
H46B C46 H46C 109.5 . . ?
C45 C47 H47A 109.5 . . ?
C45 C47 H47B 109.5 . . ?
H47A C47 H47B 109.5 . . ?
C45 C47 H47C 109.5 . . ?
H47A C47 H47C 109.5 . . ?
H47B C47 H47C 109.5 . . ?
C45 C48 H48A 109.5 . . ?
C45 C48 H48B 109.5 . . ?
H48A C48 H48B 109.5 . . ?
C45 C48 H48C 109.5 . . ?
H48A C48 H48C 109.5 . . ?
H48B C48 H48C 109.5 . . ?
C52 C49 C51 110.4(7) . . ?
C52 C49 C50 107.6(7) . . ?
C51 C49 C50 106.2(6) . . ?
C52 C49 C40 112.3(6) . . ?
C51 C49 C40 107.9(7) . . ?
C50 C49 C40 112.3(7) . . ?
C49 C50 H50A 109.5 . . ?
C49 C50 H50B 109.5 . . ?
H50A C50 H50B 109.5 . . ?
C49 C50 H50C 109.5 . . ?
H50A C50 H50C 109.5 . . ?
H50B C50 H50C 109.5 . . ?
C49 C51 H51A 109.5 . . ?
C49 C51 H51B 109.5 . . ?
H51A C51 H51B 109.5 . . ?
C49 C51 H51C 109.5 . . ?
H51A C51 H51C 109.5 . . ?
H51B C51 H51C 109.5 . . ?
C49 C52 H52A 109.5 . . ?
C49 C52 H52B 109.5 . . ?
H52A C52 H52B 109.5 . . ?
C49 C52 H52C 109.5 . . ?
H52A C52 H52C 109.5 . . ?
H52B C52 H52C 109.5 . . ?
C62 C61 C68 123.2(8) . . ?
C62 C61 Rh2 71.4(5) . . ?
C68 C61 Rh2 112.6(7) . . ?
C62 C61 H61 114.1 . . ?
C68 C61 H61 114.1 . . ?
Rh2 C61 H61 114.1 . . ?
C61 C62 C63 125.4(9) . . ?
C61 C62 Rh2 69.6(5) . . ?
C63 C62 Rh2 112.2(6) . . ?
C61 C62 H62 113.8 . . ?
C63 C62 H62 113.8 . . ?
Rh2 C62 H62 113.8 . . ?
C64 C63 C62 113.8(8) . . ?
C64 C63 H63A 108.8 . . ?
C62 C63 H63A 108.8 . . ?
C64 C63 H63B 108.8 . . ?
C62 C63 H63B 108.8 . . ?
H63A C63 H63B 107.7 . . ?
C63 C64 C65 113.0(8) . . ?
C63 C64 H64A 109.0 . . ?
C65 C64 H64A 109.0 . . ?
C63 C64 H64B 109.0 . . ?
C65 C64 H64B 109.0 . . ?
H64A C64 H64B 107.8 . . ?
C66 C65 C64 124.2(8) . . ?
C66 C65 Rh2 70.8(5) . . ?
C64 C65 Rh2 110.8(6) . . ?
C66 C65 H65 114.3 . . ?
C64 C65 H65 114.3 . . ?
Rh2 C65 H65 114.3 . . ?
C65 C66 C67 124.5(8) . . ?
C65 C66 Rh2 69.9(5) . . ?
C67 C66 Rh2 115.5(6) . . ?
C65 C66 H66 113.3 . . ?
C67 C66 H66 113.3 . . ?
Rh2 C66 H66 113.3 . . ?
C66 C67 C68 111.3(8) . . ?
C66 C67 H67A 109.4 . . ?
C68 C67 H67A 109.4 . . ?
C66 C67 H67B 109.4 . . ?
C68 C67 H67B 109.4 . . ?
H67A C67 H67B 108.0 . . ?
C61 C68 C67 112.7(8) . . ?
C61 C68 H68A 109.1 . . ?
C67 C68 H68A 109.1 . . ?
C61 C68 H68B 109.1 . . ?
C67 C68 H68B 109.1 . . ?
H68A C68 H68B 107.8 . . ?
C74 O1 C71 106.5(15) . . ?
O1 C71 C72 109.0(14) . . ?
O1 C71 H71A 109.9 . . ?
C72 C71 H71A 109.9 . . ?
O1 C71 H71B 109.9 . . ?
C72 C71 H71B 109.9 . . ?
H71A C71 H71B 108.3 . . ?
C71 C72 C73 102.7(15) . . ?
C71 C72 H72A 111.2 . . ?
C73 C72 H72A 111.2 . . ?
C71 C72 H72B 111.2 . . ?
C73 C72 H72B 111.2 . . ?
H72A C72 H72B 109.1 . . ?
C74 C73 C72 105.0(14) . . ?
C74 C73 H73A 110.8 . . ?
C72 C73 H73A 110.8 . . ?
C74 C73 H73B 110.8 . . ?
C72 C73 H73B 110.8 . . ?
H73A C73 H73B 108.8 . . ?
O1 C74 C73 109.5(17) . . ?
O1 C74 H74A 109.8 . . ?
C73 C74 H74A 109.8 . . ?
O1 C74 H74B 109.8 . . ?
C73 C74 H74B 109.8 . . ?
H74A C74 H74B 108.2 . . ?

loop_
_geom_bond_atom_site_label_1
_geom_bond_atom_site_label_2
_geom_bond_distance
_geom_bond_site_symmetry_2
_geom_bond_publ_flag
Rh1 N1 2.149(7) . ?
Rh1 P1 2.311(2) . ?
Rh1 P2 2.317(2) . ?
Rh1 Cl1 2.341(2) . ?
Rh1 Rh2 2.6340(9) . ?
Rh2 N1 2.094(6) . ?
Rh2 C65 2.108(8) . ?
Rh2 C61 2.113(8) . ?
Rh2 C66 2.119(9) . ?
Rh2 C62 2.137(8) . ?
P1 C24 1.821(8) . ?
P1 C1 1.839(9) . ?
P1 C17 1.868(8) . ?
P2 C42 1.824(8) . ?
P2 C14 1.863(9) . ?
P2 C35 1.876(8) . ?
N1 C8 1.431(10) . ?
N1 C7 1.440(11) . ?
C1 C2 1.505(12) . ?
C1 H1A 0.9900 . ?
C1 H1B 0.9900 . ?
C2 C3 1.379(13) . ?
C2 C7 1.409(12) . ?
C3 C4 1.397(14) . ?
C3 H3 0.9500 . ?
C4 C5 1.378(14) . ?
C4 C15 1.543(14) . ?
C5 C6 1.403(12) . ?
C5 H5 0.9500 . ?
C6 C7 1.408(11) . ?
C6 C9 1.455(12) . ?
C8 C13 1.390(12) . ?
C8 C9 1.410(12) . ?
C9 C10 1.365(12) . ?
C10 C11 1.387(13) . ?
C10 H10 0.9500 . ?
C11 C12 1.399(12) . ?
C11 C16 1.500(12) . ?
C12 C13 1.399(12) . ?
C12 H12 0.9500 . ?
C13 C14 1.516(12) . ?
C14 H14A 0.9900 . ?
C14 H14B 0.9900 . ?
C15 H15A 0.9800 . ?
C15 H15B 0.9800 . ?
C15 H15C 0.9800 . ?
C16 H16A 0.9800 . ?
C16 H16B 0.9800 . ?
C16 H16C 0.9800 . ?
C17 C22 1.377(11) . ?
C17 C18 1.422(11) . ?
C18 C19 1.382(12) . ?
C18 C23 1.536(10) . ?
C19 C20 1.386(12) . ?
C19 H19 0.9500 . ?
C20 C21 1.370(12) . ?
C20 C27 1.548(11) . ?
C21 C22 1.412(12) . ?
C21 H21 0.9500 . ?
C22 C31 1.540(12) . ?
C23 C25 1.522(13) . ?
C23 C26 1.527(13) . ?
C23 C24 1.557(11) . ?
C24 H24A 0.9900 . ?
C24 H24B 0.9900 . ?
C25 H25A 0.9800 . ?
C25 H25B 0.9800 . ?
C25 H25C 0.9800 . ?
C26 H26A 0.9800 . ?
C26 H26B 0.9800 . ?
C26 H26C 0.9800 . ?
C27 C28 1.512(13) . ?
C27 C29 1.518(13) . ?
C27 C30 1.534(12) . ?
C28 H28A 0.9800 . ?
C28 H28B 0.9800 . ?
C28 H28C 0.9800 . ?
C29 H29A 0.9800 . ?
C29 H29B 0.9800 . ?
C29 H29C 0.9800 . ?
C30 H30A 0.9800 . ?
C30 H30B 0.9800 . ?
C30 H30C 0.9800 . ?
C31 C34' 1.524(11) . ?
C31 C33' 1.528(11) . ?
C31 C32 1.528(10) . ?
C31 C32' 1.529(11) . ?
C31 C34 1.536(11) . ?
C31 C33 1.543(11) . ?
C32 H32A 0.9800 . ?
C32 H32B 0.9800 . ?
C32 H32C 0.9800 . ?
C33 H33A 0.9800 . ?
C33 H33B 0.9800 . ?
C33 H33C 0.9800 . ?
C34' H34A 0.9800 . ?
C34' H34B 0.9800 . ?
C34' H34C 0.9800 . ?
C32' H32D 0.9800 . ?
C32' H32E 0.9800 . ?
C32' H32F 0.9800 . ?
C33' H33D 0.9800 . ?
C33' H33E 0.9800 . ?
C33' H33F 0.9800 . ?
C34 H34D 0.9800 . ?
C34 H34E 0.9800 . ?
C34 H34F 0.9800 . ?
C35 C40 1.405(11) . ?
C35 C36 1.424(11) . ?
C36 C37 1.375(13) . ?
C36 C41 1.527(12) . ?
C37 C38 1.400(13) . ?
C37 H37 0.9500 . ?
C38 C39 1.377(13) . ?
C38 C45 1.548(13) . ?
C39 C40 1.381(12) . ?
C39 H39 0.9500 . ?
C40 C49 1.554(11) . ?
C41 C42 1.528(12) . ?
C41 C44 1.539(13) . ?
C41 C43 1.554(13) . ?
C42 H42A 0.9900 . ?
C42 H42B 0.9900 . ?
C43 H43A 0.9800 . ?
C43 H43B 0.9800 . ?
C43 H43C 0.9800 . ?
C44 H44A 0.9800 . ?
C44 H44B 0.9800 . ?
C44 H44C 0.9800 . ?
C45 C48 1.516(14) . ?
C45 C46 1.532(14) . ?
C45 C47 1.538(14) . ?
C46 H46A 0.9800 . ?
C46 H46B 0.9800 . ?
C46 H46C 0.9800 . ?
C47 H47A 0.9800 . ?
C47 H47B 0.9800 . ?
C47 H47C 0.9800 . ?
C48 H48A 0.9800 . ?
C48 H48B 0.9800 . ?
C48 H48C 0.9800 . ?
C49 C52 1.522(12) . ?
C49 C51 1.529(11) . ?
C49 C50 1.539(12) . ?
C50 H50A 0.9800 . ?
C50 H50B 0.9800 . ?
C50 H50C 0.9800 . ?
C51 H51A 0.9800 . ?
C51 H51B 0.9800 . ?
C51 H51C 0.9800 . ?
C52 H52A 0.9800 . ?
C52 H52B 0.9800 . ?
C52 H52C 0.9800 . ?
C61 C62 1.417(13) . ?
C61 C68 1.502(15) . ?
C61 H61 1.0000 . ?
C62 C63 1.518(13) . ?
C62 H62 1.0000 . ?
C63 C64 1.494(14) . ?
C63 H63A 0.9900 . ?
C63 H63B 0.9900 . ?
C64 C65 1.516(13) . ?
C64 H64A 0.9900 . ?
C64 H64B 0.9900 . ?
C65 C66 1.420(13) . ?
C65 H65 1.0000 . ?
C66 C67 1.500(13) . ?
C66 H66 1.0000 . ?
C67 C68 1.548(15) . ?
C67 H67A 0.9900 . ?
C67 H67B 0.9900 . ?
C68 H68A 0.9900 . ?
C68 H68B 0.9900 . ?
O1 C74 1.37(2) . ?
O1 C71 1.44(2) . ?
C71 C72 1.49(2) . ?
C71 H71A 0.9900 . ?
C71 H71B 0.9900 . ?
C72 C73 1.52(2) . ?
C72 H72A 0.9900 . ?
C72 H72B 0.9900 . ?
C73 C74 1.44(2) . ?
C73 H73A 0.9900 . ?
C73 H73B 0.9900 . ?
C74 H74A 0.9900 . ?
C74 H74B 0.9900 . ?

loop_
_geom_torsion_atom_site_label_1
_geom_torsion_atom_site_label_2
_geom_torsion_atom_site_label_3
_geom_torsion_atom_site_label_4
_geom_torsion
_geom_torsion_site_symmetry_1
_geom_torsion_site_symmetry_2
_geom_torsion_site_symmetry_3
_geom_torsion_site_symmetry_4
_geom_torsion_publ_flag
C24 P1 C1 C2 171.1(6) . . . . ?
C17 P1 C1 C2 -93.1(6) . . . . ?
Rh1 P1 C1 C2 47.6(7) . . . . ?
P1 C1 C2 C3 124.0(8) . . . . ?
P1 C1 C2 C7 -52.1(10) . . . . ?
C7 C2 C3 C4 -3.4(14) . . . . ?
C1 C2 C3 C4 -179.7(9) . . . . ?
C2 C3 C4 C5 1.6(15) . . . . ?
C2 C3 C4 C15 179.9(10) . . . . ?
C3 C4 C5 C6 -0.8(14) . . . . ?
C15 C4 C5 C6 -179.0(9) . . . . ?
C4 C5 C6 C7 1.9(14) . . . . ?
C4 C5 C6 C9 179.7(9) . . . . ?
C5 C6 C7 C2 -3.7(13) . . . . ?
C9 C6 C7 C2 178.0(7) . . . . ?
C5 C6 C7 N1 176.2(8) . . . . ?
C9 C6 C7 N1 -2.0(9) . . . . ?
C3 C2 C7 C6 4.4(12) . . . . ?
C1 C2 C7 C6 -179.5(8) . . . . ?
C3 C2 C7 N1 -175.6(8) . . . . ?
C1 C2 C7 N1 0.6(13) . . . . ?
C8 N1 C7 C6 3.0(9) . . . . ?
Rh2 N1 C7 C6 137.6(6) . . . . ?
Rh1 N1 C7 C6 -131.5(6) . . . . ?
C8 N1 C7 C2 -177.1(8) . . . . ?
Rh2 N1 C7 C2 -42.5(11) . . . . ?
Rh1 N1 C7 C2 48.4(11) . . . . ?
C7 N1 C8 C13 179.4(8) . . . . ?
Rh2 N1 C8 C13 44.0(11) . . . . ?
Rh1 N1 C8 C13 -46.3(10) . . . . ?
C7 N1 C8 C9 -2.9(8) . . . . ?
Rh2 N1 C8 C9 -138.3(6) . . . . ?
Rh1 N1 C8 C9 131.4(6) . . . . ?
C13 C8 C9 C10 0.1(12) . . . . ?
N1 C8 C9 C10 -177.9(8) . . . . ?
C13 C8 C9 C6 179.8(7) . . . . ?
N1 C8 C9 C6 1.8(9) . . . . ?
C5 C6 C9 C10 1.8(16) . . . . ?
C7 C6 C9 C10 179.8(9) . . . . ?
C5 C6 C9 C8 -177.9(9) . . . . ?
C7 C6 C9 C8 0.2(9) . . . . ?
C8 C9 C10 C11 0.2(13) . . . . ?
C6 C9 C10 C11 -179.4(8) . . . . ?
C9 C10 C11 C12 0.0(12) . . . . ?
C9 C10 C11 C16 178.7(8) . . . . ?
C10 C11 C12 C13 -0.5(13) . . . . ?
C16 C11 C12 C13 -179.2(8) . . . . ?
C9 C8 C13 C12 -0.5(11) . . . . ?
N1 C8 C13 C12 177.1(8) . . . . ?
C9 C8 C13 C14 -179.7(7) . . . . ?
N1 C8 C13 C14 -2.1(13) . . . . ?
C11 C12 C13 C8 0.7(13) . . . . ?
C11 C12 C13 C14 179.9(8) . . . . ?
C8 C13 C14 P2 54.3(10) . . . . ?
C12 C13 C14 P2 -124.8(7) . . . . ?
C42 P2 C14 C13 -171.5(6) . . . . ?
C35 P2 C14 C13 94.9(6) . . . . ?
Rh1 P2 C14 C13 -49.9(6) . . . . ?
C24 P1 C17 C22 -170.2(9) . . . . ?
C1 P1 C17 C22 86.2(9) . . . . ?
Rh1 P1 C17 C22 -45.9(10) . . . . ?
C24 P1 C17 C18 15.0(7) . . . . ?
C1 P1 C17 C18 -88.5(6) . . . . ?
Rh1 P1 C17 C18 139.3(5) . . . . ?
C22 C17 C18 C19 -2.4(13) . . . . ?
P1 C17 C18 C19 173.2(7) . . . . ?
C22 C17 C18 C23 178.5(8) . . . . ?
P1 C17 C18 C23 -5.9(10) . . . . ?
C17 C18 C19 C20 -0.1(13) . . . . ?
C23 C18 C19 C20 179.0(8) . . . . ?
C18 C19 C20 C21 2.4(13) . . . . ?
C18 C19 C20 C27 177.8(8) . . . . ?
C19 C20 C21 C22 -2.2(14) . . . . ?
C27 C20 C21 C22 -177.6(9) . . . . ?
C18 C17 C22 C21 2.5(13) . . . . ?
P1 C17 C22 C21 -171.8(7) . . . . ?
C18 C17 C22 C31 -171.7(9) . . . . ?
P1 C17 C22 C31 14.0(15) . . . . ?
C20 C21 C22 C17 -0.3(14) . . . . ?
C20 C21 C22 C31 174.9(9) . . . . ?
C19 C18 C23 C25 53.4(11) . . . . ?
C17 C18 C23 C25 -127.5(9) . . . . ?
C19 C18 C23 C26 -68.3(10) . . . . ?
C17 C18 C23 C26 110.8(9) . . . . ?
C19 C18 C23 C24 172.3(8) . . . . ?
C17 C18 C23 C24 -8.5(11) . . . . ?
C25 C23 C24 P1 139.7(6) . . . . ?
C26 C23 C24 P1 -98.9(7) . . . . ?
C18 C23 C24 P1 19.4(9) . . . . ?
C1 P1 C24 C23 84.1(7) . . . . ?
C17 P1 C24 C23 -20.4(7) . . . . ?
Rh1 P1 C24 C23 -154.2(5) . . . . ?
C21 C20 C27 C28 93.8(10) . . . . ?
C19 C20 C27 C28 -81.4(10) . . . . ?
C21 C20 C27 C29 -145.5(9) . . . . ?
C19 C20 C27 C29 39.3(12) . . . . ?
C21 C20 C27 C30 -25.4(12) . . . . ?
C19 C20 C27 C30 159.4(9) . . . . ?
C17 C22 C31 C34' 119.9(16) . . . . ?
C21 C22 C31 C34' -54.7(16) . . . . ?
C17 C22 C31 C33' -158(3) . . . . ?
C21 C22 C31 C33' 27(3) . . . . ?
C17 C22 C31 C32 -6.8(18) . . . . ?
C21 C22 C31 C32 178.7(13) . . . . ?
C17 C22 C31 C32' -24(3) . . . . ?
C21 C22 C31 C32' 162(2) . . . . ?
C17 C22 C31 C34 91(2) . . . . ?
C21 C22 C31 C34 -83.1(19) . . . . ?
C17 C22 C31 C33 -124.0(14) . . . . ?
C21 C22 C31 C33 61.5(13) . . . . ?
C42 P2 C35 C40 164.3(9) . . . . ?
C14 P2 C35 C40 -93.1(9) . . . . ?
Rh1 P2 C35 C40 39.0(10) . . . . ?
C42 P2 C35 C36 -20.7(6) . . . . ?
C14 P2 C35 C36 81.9(6) . . . . ?
Rh1 P2 C35 C36 -146.0(5) . . . . ?
C40 C35 C36 C37 7.6(12) . . . . ?
P2 C35 C36 C37 -168.2(7) . . . . ?
C40 C35 C36 C41 -172.3(8) . . . . ?
P2 C35 C36 C41 11.9(9) . . . . ?
C35 C36 C37 C38 -3.8(13) . . . . ?
C41 C36 C37 C38 176.0(8) . . . . ?
C36 C37 C38 C39 -1.1(13) . . . . ?
C36 C37 C38 C45 179.4(8) . . . . ?
C37 C38 C39 C40 2.5(13) . . . . ?
C45 C38 C39 C40 -178.1(8) . . . . ?
C38 C39 C40 C35 1.2(13) . . . . ?
C38 C39 C40 C49 -173.8(8) . . . . ?
C36 C35 C40 C39 -6.2(12) . . . . ?
P2 C35 C40 C39 168.3(7) . . . . ?
C36 C35 C40 C49 168.6(7) . . . . ?
P2 C35 C40 C49 -16.8(13) . . . . ?
C37 C36 C41 C42 -174.0(8) . . . . ?
C35 C36 C41 C42 5.9(10) . . . . ?
C37 C36 C41 C44 -55.1(11) . . . . ?
C35 C36 C41 C44 124.7(8) . . . . ?
C37 C36 C41 C43 63.9(11) . . . . ?
C35 C36 C41 C43 -116.3(9) . . . . ?
C36 C41 C42 P2 -21.7(9) . . . . ?
C44 C41 C42 P2 -140.6(7) . . . . ?
C43 C41 C42 P2 99.8(7) . . . . ?
C14 P2 C42 C41 -77.4(7) . . . . ?
C35 P2 C42 C41 24.9(7) . . . . ?
Rh1 P2 C42 C41 164.0(5) . . . . ?
C39 C38 C45 C48 -0.6(13) . . . . ?
C37 C38 C45 C48 178.8(9) . . . . ?
C39 C38 C45 C46 120.4(10) . . . . ?
C37 C38 C45 C46 -60.2(12) . . . . ?
C39 C38 C45 C47 -120.4(10) . . . . ?
C37 C38 C45 C47 59.0(12) . . . . ?
C39 C40 C49 C52 -127.3(8) . . . . ?
C35 C40 C49 C52 58.0(10) . . . . ?
C39 C40 C49 C51 110.9(9) . . . . ?
C35 C40 C49 C51 -63.8(10) . . . . ?
C39 C40 C49 C50 -5.9(11) . . . . ?
C35 C40 C49 C50 179.4(8) . . . . ?
C68 C61 C62 C63 -2.1(13) . . . . ?
Rh2 C61 C62 C63 103.3(8) . . . . ?
C68 C61 C62 Rh2 -105.3(8) . . . . ?
C61 C62 C63 C64 -89.8(11) . . . . ?
Rh2 C62 C63 C64 -9.7(11) . . . . ?
C62 C63 C64 C65 27.6(12) . . . . ?
C63 C64 C65 C66 47.9(13) . . . . ?
C63 C64 C65 Rh2 -32.5(10) . . . . ?
C64 C65 C66 C67 5.1(14) . . . . ?
Rh2 C65 C66 C67 107.7(9) . . . . ?
C64 C65 C66 Rh2 -102.6(8) . . . . ?
C65 C66 C67 C68 -93.2(11) . . . . ?
Rh2 C66 C67 C68 -10.9(11) . . . . ?
C62 C61 C68 C67 52.2(12) . . . . ?
Rh2 C61 C68 C67 -29.7(10) . . . . ?
C66 C67 C68 C61 26.2(12) . . . . ?
C74 O1 C71 C72 -15(2) . . . . ?
O1 C71 C72 C73 -1(2) . . . . ?
C71 C72 C73 C74 16.4(19) . . . . ?
C71 O1 C74 C73 27(2) . . . . ?
C72 C73 C74 O1 -27(2) . . . . ?
